data_4106974
loop_
_publ_author_name
'Martin J. Schnermann'
'Larry E. Overman'

_publ_section_title
;
 Enantioselective Total Synthesis of Aplyviolene
;
_journal_name_full 'Journal of the American Chemical Society'
_journal_page_first 16425
_journal_page_last 16427
_journal_paper_doi 10.1021/ja208018s
_journal_volume 133
_journal_year 2011
_chemical_absolute_configuration ad
_chemical_formula_sum 'C28 H45 Br O5 Si'
_chemical_formula_weight 569.64
_chemical_name_systematic
; 
 ? 
;
_space_group_IT_number 19
_symmetry_cell_setting orthorhombic
_symmetry_space_group_name_Hall 'P 2ac 2ab'
_symmetry_space_group_name_H-M 'P 21 21 21'
_atom_sites_solution_hydrogens geom
_atom_sites_solution_primary direct
_atom_sites_solution_secondary difmap
_audit_creation_method SHELXTL
_cell_angle_alpha 90.00
_cell_angle_beta 90.00
_cell_angle_gamma 90.00
_cell_formula_units_Z 4
_cell_length_a 11.9561(5)
_cell_length_b 12.5574(5)
_cell_length_c 23.2405(10)
_cell_measurement_reflns_used 9955
_cell_measurement_temperature 88(2)
_cell_measurement_theta_max 27.29
_cell_measurement_theta_min 2.35
_cell_volume 3489.3(3)
_computing_cell_refinement 'Bruker SAINT'
_computing_data_collection 'Bruker APEX2'
_computing_data_reduction 'Bruker SAINT'
_computing_molecular_graphics 'Bruker SHELXTL'
_computing_publication_material 'Bruker SHELXTL'
_computing_structure_refinement 'SHELXL-97 (Sheldrick, 2008)'
_computing_structure_solution 'SHELXS-97 (Sheldrick, 2008)'
_diffrn_ambient_temperature 88(2)
_diffrn_measured_fraction_theta_full 0.996
_diffrn_measured_fraction_theta_max 0.963
_diffrn_measurement_device_type 'Bruker APEX-II CCD'
_diffrn_measurement_method '\f and \w scans'
_diffrn_radiation_monochromator graphite
_diffrn_radiation_source 'fine-focus sealed tube'
_diffrn_radiation_type MoK\a
_diffrn_radiation_wavelength 0.71073
_diffrn_reflns_av_R_equivalents 0.0371
_diffrn_reflns_av_sigmaI/netI 0.0332
_diffrn_reflns_limit_h_max 16
_diffrn_reflns_limit_h_min -16
_diffrn_reflns_limit_k_max 16
_diffrn_reflns_limit_k_min -16
_diffrn_reflns_limit_l_max 31
_diffrn_reflns_limit_l_min -30
_diffrn_reflns_number 42100
_diffrn_reflns_theta_full 25.50
_diffrn_reflns_theta_max 28.89
_diffrn_reflns_theta_min 1.84
_exptl_absorpt_coefficient_mu 1.241
_exptl_absorpt_correction_T_max 0.9029
_exptl_absorpt_correction_T_min 0.6735
_exptl_absorpt_correction_type numerical
_exptl_absorpt_process_details 'Bruker SADABS'
_exptl_crystal_colour colorless
_exptl_crystal_density_diffrn 1.084
_exptl_crystal_density_meas ?
_exptl_crystal_description block
_exptl_crystal_F_000 1208
_exptl_crystal_size_max 0.35
_exptl_crystal_size_mid 0.21
_exptl_crystal_size_min 0.08
_refine_diff_density_max 1.828
_refine_diff_density_min -0.395
_refine_diff_density_rms 0.134
_refine_ls_abs_structure_details 'Flack H D (1983), Acta Cryst. A39, 876-881'
_refine_ls_abs_structure_Flack 0.001(8)
_refine_ls_extinction_method none
_refine_ls_goodness_of_fit_ref 1.075
_refine_ls_hydrogen_treatment constr
_refine_ls_matrix_type full
_refine_ls_number_parameters 325
_refine_ls_number_reflns 8695
_refine_ls_number_restraints 0
_refine_ls_restrained_S_all 1.075
_refine_ls_R_factor_all 0.0558
_refine_ls_R_factor_gt 0.0481
_refine_ls_shift/su_max 0.002
_refine_ls_shift/su_mean 0.000
_refine_ls_structure_factor_coef Fsqd
_refine_ls_weighting_details 'calc w=1/[\s^2^(Fo^2^)+(0.0946P)^2^+2.6260P] where P=(Fo^2^+2Fc^2^)/3'
_refine_ls_weighting_scheme calc
_refine_ls_wR_factor_gt 0.1417
_refine_ls_wR_factor_ref 0.1466
_reflns_number_gt 7825
_reflns_number_total 8695
_reflns_threshold_expression >2sigma(I)
_cod_data_source_file ja208018s_si_002.cif
_cod_data_source_block leo243
_cod_depositor_comments
;
The following automatic conversions were performed:

'_exptl_crystal_density_meas' value 'none' was changed to '?' - the
value is perceived as not measured.

Automatic conversion script
Id: cif_fix_values 3008 2015-01-20 13:52:24Z robertas 
;
_cod_database_code 4106974

loop_
_symmetry_equiv_pos_as_xyz
'x, y, z'
'-x+1/2, -y, z+1/2'
'-x, y+1/2, -z+1/2'
'x+1/2, -y+1/2, -z'

loop_
_atom_site_label
_atom_site_type_symbol
_atom_site_fract_x
_atom_site_fract_y
_atom_site_fract_z
_atom_site_U_iso_or_equiv
_atom_site_adp_type
_atom_site_occupancy
_atom_site_symmetry_multiplicity
_atom_site_calc_flag
_atom_site_refinement_flags
Br1 Br 0.60414(3) 0.80036(3) 0.900140(14) 0.02329(10) Uani 1 1 d .
Si1 Si 0.90109(9) 0.66842(7) 0.81579(4) 0.01804(18) Uani 1 1 d .
O1 O 0.5914(2) 0.9707(2) 1.03416(11) 0.0258(5) Uani 1 1 d .
O2 O 0.7055(2) 0.5887(2) 0.95476(12) 0.0289(6) Uani 1 1 d .
O3 O 0.8837(2) 0.74327(17) 0.87452(9) 0.0173(4) Uani 1 1 d .
O4 O 0.9815(2) 0.94778(19) 0.86846(11) 0.0208(5) Uani 1 1 d .
O5 O 1.1253(2) 0.88171(19) 0.91957(12) 0.0235(5) Uani 1 1 d .
C1 C 0.8277(3) 1.1771(3) 1.08695(15) 0.0225(7) Uani 1 1 d .
H1A H 0.8392 1.1807 1.1291 0.027 Uiso 1 1 calc R
H1B H 0.7493 1.1555 1.0798 0.027 Uiso 1 1 calc R
C2 C 0.8483(3) 1.2878(3) 1.06048(17) 0.0264(8) Uani 1 1 d .
H2A H 0.8131 1.3421 1.0856 0.032 Uiso 1 1 calc R
H2B H 0.9298 1.3017 1.0602 0.032 Uiso 1 1 calc R
C3 C 0.8041(3) 1.3018(3) 1.00034(16) 0.0258(7) Uani 1 1 d .
H3A H 0.8209 1.3757 0.9883 0.031 Uiso 1 1 calc R
H3B H 0.7217 1.2951 1.0021 0.031 Uiso 1 1 calc R
C4 C 0.8465(3) 1.2261(3) 0.95181(16) 0.0212(7) Uani 1 1 d .
C5 C 0.8130(3) 1.1072(2) 0.95936(15) 0.0180(6) Uani 1 1 d .
H5A H 0.8321 1.0725 0.9219 0.022 Uiso 1 1 calc R
C6 C 0.6862(3) 1.0879(3) 0.96751(16) 0.0233(7) Uani 1 1 d .
H6A H 0.6494 1.1527 0.9828 0.028 Uiso 1 1 calc R
H6B H 0.6508 1.0690 0.9304 0.028 Uiso 1 1 calc R
C7 C 0.6755(3) 0.9970(3) 1.00985(15) 0.0199(6) Uani 1 1 d .
C8 C 0.7903(3) 0.9442(3) 1.01825(14) 0.0172(6) Uani 1 1 d .
C9 C 0.8734(2) 1.0386(2) 1.00626(14) 0.0157(6) Uani 1 1 d .
H9A H 0.9430 1.0083 0.9888 0.019 Uiso 1 1 calc R
C10 C 0.9055(3) 1.0951(2) 1.06164(13) 0.0181(6) Uani 1 1 d .
C11 C 0.7523(3) 0.6700(3) 0.96913(15) 0.0209(7) Uani 1 1 d .
C12 C 0.8661(3) 0.6811(3) 0.99470(14) 0.0182(6) Uani 1 1 d .
H12A H 0.9157 0.6230 0.9814 0.022 Uiso 1 1 calc R
H12B H 0.8622 0.6794 1.0372 0.022 Uiso 1 1 calc R
C13 C 0.9090(3) 0.7900(2) 0.97350(12) 0.0141(5) Uani 1 1 d .
H13A H 0.9626 0.8213 1.0019 0.017 Uiso 1 1 calc R
C14 C 0.8019(3) 0.8610(2) 0.96815(14) 0.0155(6) Uani 1 1 d .
H14A H 0.8053 0.9005 0.9308 0.019 Uiso 1 1 calc R
C15 C 0.7025(3) 0.7820(3) 0.96581(14) 0.0185(6) Uani 1 1 d .
H15A H 0.6568 0.7932 1.0013 0.022 Uiso 1 1 calc R
C16 C 0.9661(3) 0.7745(2) 0.91463(13) 0.0162(6) Uani 1 1 d .
H16A H 1.0237 0.7171 0.9178 0.019 Uiso 1 1 calc R
C17 C 1.0043(3) 1.0740(3) 1.08730(17) 0.0268(8) Uani 1 1 d .
H17A H 1.0249 1.1110 1.1214 0.032 Uiso 1 1 calc R
H17B H 1.0533 1.0223 1.0713 0.032 Uiso 1 1 calc R
C18 C 0.7992(3) 0.8923(3) 1.07701(15) 0.0219(7) Uani 1 1 d .
H18A H 0.7780 0.9438 1.1067 0.033 Uiso 1 1 calc R
H18B H 0.8764 0.8689 1.0835 0.033 Uiso 1 1 calc R
H18C H 0.7491 0.8307 1.0788 0.033 Uiso 1 1 calc R
C19 C 0.9747(3) 1.2329(3) 0.94531(18) 0.0257(8) Uani 1 1 d .
H19A H 0.9962 1.3066 0.9369 0.039 Uiso 1 1 calc R
H19B H 0.9989 1.1866 0.9137 0.039 Uiso 1 1 calc R
H19C H 1.0104 1.2100 0.9812 0.039 Uiso 1 1 calc R
C20 C 0.7919(3) 1.2648(3) 0.89518(18) 0.0301(8) Uani 1 1 d .
H20A H 0.8223 1.3347 0.8849 0.045 Uiso 1 1 calc R
H20B H 0.7108 1.2703 0.9004 0.045 Uiso 1 1 calc R
H20C H 0.8081 1.2138 0.8644 0.045 Uiso 1 1 calc R
C21 C 1.0224(3) 0.8779(2) 0.89671(14) 0.0156(6) Uani 1 1 d .
C22 C 1.1832(3) 0.9826(3) 0.91217(19) 0.0311(9) Uani 1 1 d .
H22A H 1.2388 0.9912 0.9428 0.047 Uiso 1 1 calc R
H22B H 1.1291 1.0411 0.9140 0.047 Uiso 1 1 calc R
H22C H 1.2208 0.9835 0.8747 0.047 Uiso 1 1 calc R
C23 C 1.0405(4) 0.6021(3) 0.81878(17) 0.0317(9) Uani 1 1 d .
H23A H 1.0418 0.5511 0.8507 0.048 Uiso 1 1 calc R
H23B H 1.0988 0.6559 0.8247 0.048 Uiso 1 1 calc R
H23C H 1.0543 0.5645 0.7825 0.048 Uiso 1 1 calc R
C24 C 0.7870(4) 0.5690(3) 0.8172(2) 0.0363(10) Uani 1 1 d .
H24A H 0.7916 0.5275 0.8528 0.054 Uiso 1 1 calc R
H24B H 0.7943 0.5213 0.7840 0.054 Uiso 1 1 calc R
H24C H 0.7147 0.6057 0.8155 0.054 Uiso 1 1 calc R
C25 C 0.8901(3) 0.7549(3) 0.74940(13) 0.0199(6) Uani 1 1 d .
C26 C 0.8618(3) 0.6837(3) 0.69815(15) 0.0252(7) Uani 1 1 d .
H26A H 0.8576 0.7271 0.6632 0.038 Uiso 1 1 calc R
H26B H 0.7896 0.6489 0.7048 0.038 Uiso 1 1 calc R
H26C H 0.9201 0.6295 0.6936 0.038 Uiso 1 1 calc R
C27 C 1.0010(3) 0.8128(3) 0.73742(16) 0.0297(8) Uani 1 1 d .
H27A H 0.9963 0.8499 0.7004 0.045 Uiso 1 1 calc R
H27B H 1.0621 0.7608 0.7361 0.045 Uiso 1 1 calc R
H27C H 1.0154 0.8646 0.7681 0.045 Uiso 1 1 calc R
C28 C 0.7978(3) 0.8379(3) 0.75711(16) 0.0265(8) Uani 1 1 d .
H28A H 0.7979 0.8866 0.7242 0.040 Uiso 1 1 calc R
H28B H 0.8112 0.8783 0.7925 0.040 Uiso 1 1 calc R
H28C H 0.7251 0.8021 0.7596 0.040 Uiso 1 1 calc R

loop_
_atom_site_aniso_label
_atom_site_aniso_U_11
_atom_site_aniso_U_22
_atom_site_aniso_U_33
_atom_site_aniso_U_23
_atom_site_aniso_U_13
_atom_site_aniso_U_12
Br1 0.01639(15) 0.02999(18) 0.02349(16) -0.00076(13) -0.00254(13) -0.00159(13)
Si1 0.0234(4) 0.0126(4) 0.0182(4) -0.0031(3) -0.0039(4) 0.0014(4)
O1 0.0172(12) 0.0273(13) 0.0329(13) -0.0017(10) 0.0091(11) -0.0016(10)
O2 0.0313(14) 0.0218(12) 0.0337(14) 0.0008(11) -0.0013(12) -0.0121(11)
O3 0.0184(11) 0.0156(10) 0.0178(10) -0.0033(8) -0.0029(9) -0.0011(9)
O4 0.0204(12) 0.0152(11) 0.0267(13) 0.0032(10) -0.0026(10) 0.0018(9)
O5 0.0183(13) 0.0168(11) 0.0354(13) 0.0106(10) -0.0060(10) -0.0074(9)
C1 0.0213(16) 0.0185(16) 0.0277(18) -0.0052(13) 0.0047(13) 0.0037(12)
C2 0.0270(17) 0.0178(17) 0.0345(19) -0.0062(15) 0.0069(14) 0.0044(14)
C3 0.0280(17) 0.0134(14) 0.0361(18) 0.0008(15) 0.0055(15) 0.0058(14)
C4 0.0215(16) 0.0128(15) 0.0294(18) 0.0014(13) 0.0040(13) 0.0010(12)
C5 0.0164(15) 0.0142(15) 0.0234(16) 0.0007(12) 0.0027(12) 0.0023(11)
C6 0.0179(16) 0.0227(16) 0.0294(18) 0.0038(14) 0.0023(14) 0.0003(13)
C7 0.0190(15) 0.0172(15) 0.0235(16) -0.0037(13) 0.0019(13) 0.0006(12)
C8 0.0173(15) 0.0141(14) 0.0203(15) -0.0010(12) 0.0046(12) -0.0002(11)
C9 0.0132(15) 0.0141(14) 0.0199(15) -0.0019(11) 0.0018(11) 0.0008(10)
C10 0.0186(15) 0.0147(13) 0.0211(14) -0.0029(11) 0.0023(13) 0.0009(13)
C11 0.0243(16) 0.0174(16) 0.0209(16) 0.0023(12) 0.0011(13) -0.0061(13)
C12 0.0233(16) 0.0126(15) 0.0188(15) 0.0008(11) 0.0005(12) -0.0022(11)
C13 0.0143(13) 0.0126(13) 0.0155(12) -0.0003(10) 0.0011(11) -0.0004(11)
C14 0.0141(14) 0.0140(14) 0.0184(15) -0.0011(11) 0.0005(11) 0.0001(11)
C15 0.0155(14) 0.0210(17) 0.0189(15) 0.0004(12) 0.0003(12) -0.0047(12)
C16 0.0165(14) 0.0133(14) 0.0189(15) -0.0012(11) 0.0001(11) -0.0001(11)
C17 0.0251(18) 0.0222(17) 0.033(2) -0.0082(14) -0.0031(15) 0.0046(14)
C18 0.0275(18) 0.0205(16) 0.0178(15) 0.0006(13) 0.0039(13) -0.0013(14)
C19 0.0242(18) 0.0179(16) 0.0352(19) 0.0001(14) 0.0067(15) -0.0035(13)
C20 0.034(2) 0.0237(17) 0.033(2) 0.0064(16) 0.0004(16) 0.0016(14)
C21 0.0172(14) 0.0149(14) 0.0147(14) -0.0008(12) 0.0037(12) -0.0003(11)
C22 0.0236(17) 0.0211(17) 0.049(2) 0.0156(16) -0.0107(17) -0.0124(14)
C23 0.040(2) 0.030(2) 0.0243(18) -0.0077(16) -0.0090(17) 0.0177(17)
C24 0.052(3) 0.0222(19) 0.035(2) -0.0060(16) -0.0004(19) -0.0182(18)
C25 0.0246(16) 0.0198(15) 0.0154(13) -0.0021(11) 0.0011(13) 0.0023(14)
C26 0.0288(17) 0.0278(19) 0.0191(16) -0.0059(14) -0.0024(13) 0.0056(14)
C27 0.032(2) 0.031(2) 0.0264(18) -0.0021(16) 0.0054(15) -0.0027(17)
C28 0.031(2) 0.0275(18) 0.0211(16) -0.0002(14) -0.0047(14) 0.0096(15)

loop_
_atom_type_symbol
_atom_type_description
_atom_type_scat_dispersion_real
_atom_type_scat_dispersion_imag
_atom_type_scat_source
C C 0.0033 0.0016 'International Tables Vol C Tables 4.2.6.8 and 6.1.1.4'
H H 0.0000 0.0000 'International Tables Vol C Tables 4.2.6.8 and 6.1.1.4'
O O 0.0106 0.0060 'International Tables Vol C Tables 4.2.6.8 and 6.1.1.4'
Si Si 0.0817 0.0704 'International Tables Vol C Tables 4.2.6.8 and 6.1.1.4'
Br Br -0.2901 2.4595 'International Tables Vol C Tables 4.2.6.8 and 6.1.1.4'

loop_
_geom_angle_atom_site_label_1
_geom_angle_atom_site_label_2
_geom_angle_atom_site_label_3
_geom_angle
O3 Si1 C24 105.91(17)
O3 Si1 C23 109.38(15)
C24 Si1 C23 111.0(2)
O3 Si1 C25 109.57(13)
C24 Si1 C25 110.51(19)
C23 Si1 C25 110.42(19)
C16 O3 Si1 127.6(2)
C21 O5 C22 114.9(3)
C10 C1 C2 111.3(3)
C3 C2 C1 114.9(3)
C2 C3 C4 119.1(3)
C19 C4 C20 108.6(3)
C19 C4 C5 108.7(3)
C20 C4 C5 106.8(3)
C19 C4 C3 111.1(3)
C20 C4 C3 106.7(3)
C5 C4 C3 114.8(3)
C6 C5 C4 114.6(3)
C6 C5 C9 106.3(3)
C4 C5 C9 119.2(3)
C7 C6 C5 106.3(3)
O1 C7 C6 125.8(3)
O1 C7 C8 124.7(3)
C6 C7 C8 109.5(3)
C18 C8 C7 111.2(3)
C18 C8 C14 112.1(3)
C7 C8 C14 105.8(3)
C18 C8 C9 116.0(3)
C7 C8 C9 102.5(3)
C14 C8 C9 108.3(2)
C10 C9 C5 116.7(3)
C10 C9 C8 111.2(3)
C5 C9 C8 104.3(2)
C17 C10 C1 120.1(3)
C17 C10 C9 120.3(3)
C1 C10 C9 119.6(3)
O2 C11 C12 127.6(3)
O2 C11 C15 125.5(3)
C12 C11 C15 106.8(3)
C11 C12 C13 105.1(3)
C16 C13 C12 108.7(2)
C16 C13 C14 111.3(2)
C12 C13 C14 105.0(2)
C15 C14 C13 105.4(2)
C15 C14 C8 112.6(3)
C13 C14 C8 113.1(3)
C11 C15 C14 106.8(3)
C11 C15 Br1 112.6(2)
C14 C15 Br1 114.6(2)
O3 C16 C21 111.4(3)
O3 C16 C13 108.2(3)
C21 C16 C13 109.4(2)
O4 C21 O5 124.4(3)
O4 C21 C16 126.4(3)
O5 C21 C16 109.2(3)
C26 C25 C28 109.3(3)
C26 C25 C27 109.0(3)
C28 C25 C27 108.8(3)
C26 C25 Si1 108.4(2)
C28 C25 Si1 110.3(2)
C27 C25 Si1 111.0(3)

loop_
_geom_bond_atom_site_label_1
_geom_bond_atom_site_label_2
_geom_bond_distance
Br1 C15 1.941(3)
Si1 O3 1.670(2)
Si1 C24 1.849(4)
Si1 C23 1.865(4)
Si1 C25 1.892(3)
O1 C7 1.200(4)
O2 C11 1.211(4)
O3 C16 1.411(4)
O4 C21 1.200(4)
O5 C21 1.341(4)
O5 C22 1.454(4)
C1 C10 1.507(4)
C1 C2 1.540(5)
C2 C3 1.504(5)
C3 C4 1.560(5)
C4 C19 1.542(5)
C4 C20 1.547(5)
C4 C5 1.555(5)
C5 C6 1.548(5)
C5 C9 1.566(4)
C6 C7 1.512(5)
C7 C8 1.537(5)
C8 C18 1.517(5)
C8 C14 1.570(4)
C8 C9 1.571(4)
C9 C10 1.519(4)
C10 C17 1.349(5)
C11 C12 1.491(5)
C11 C15 1.530(5)
C12 C13 1.541(4)
C13 C16 1.541(4)
C13 C14 1.566(4)
C14 C15 1.549(4)
C16 C21 1.521(4)
C25 C26 1.527(5)
C25 C28 1.529(5)
C25 C27 1.538(5)

loop_
_geom_torsion_atom_site_label_1
_geom_torsion_atom_site_label_2
_geom_torsion_atom_site_label_3
_geom_torsion_atom_site_label_4
_geom_torsion
C24 Si1 O3 C16 133.4(3)
C23 Si1 O3 C16 13.7(3)
C25 Si1 O3 C16 -107.4(3)
C10 C1 C2 C3 75.0(4)
C1 C2 C3 C4 -58.5(5)
C2 C3 C4 C19 -58.5(5)
C2 C3 C4 C20 -176.6(3)
C2 C3 C4 C5 65.3(5)
C19 C4 C5 C6 179.0(3)
C20 C4 C5 C6 -64.1(4)
C3 C4 C5 C6 53.9(4)
C19 C4 C5 C9 51.4(4)
C20 C4 C5 C9 168.3(3)
C3 C4 C5 C9 -73.7(4)
C4 C5 C6 C7 -143.6(3)
C9 C5 C6 C7 -9.7(4)
C5 C6 C7 O1 166.9(3)
C5 C6 C7 C8 -11.9(4)
O1 C7 C8 C18 -25.8(5)
C6 C7 C8 C18 153.0(3)
O1 C7 C8 C14 96.2(4)
C6 C7 C8 C14 -85.0(3)
O1 C7 C8 C9 -150.5(3)
C6 C7 C8 C9 28.4(3)
C6 C5 C9 C10 -96.1(3)
C4 C5 C9 C10 35.2(4)
C6 C5 C9 C8 27.0(3)
C4 C5 C9 C8 158.3(3)
C18 C8 C9 C10 -28.1(4)
C7 C8 C9 C10 93.3(3)
C14 C8 C9 C10 -155.2(3)
C18 C8 C9 C5 -154.7(3)
C7 C8 C9 C5 -33.2(3)
C14 C8 C9 C5 78.3(3)
C2 C1 C10 C17 92.3(4)
C2 C1 C10 C9 -86.1(4)
C5 C9 C10 C17 -140.2(3)
C8 C9 C10 C17 100.4(4)
C5 C9 C10 C1 38.2(4)
C8 C9 C10 C1 -81.3(4)
O2 C11 C12 C13 148.9(4)
C15 C11 C12 C13 -32.8(3)
C11 C12 C13 C16 -87.2(3)
C11 C12 C13 C14 32.0(3)
C16 C13 C14 C15 98.4(3)
C12 C13 C14 C15 -18.9(3)
C16 C13 C14 C8 -138.2(3)
C12 C13 C14 C8 104.5(3)
C18 C8 C14 C15 67.0(4)
C7 C8 C14 C15 -54.4(3)
C9 C8 C14 C15 -163.7(3)
C18 C8 C14 C13 -52.3(4)
C7 C8 C14 C13 -173.7(2)
C9 C8 C14 C13 77.0(3)
O2 C11 C15 C14 -160.9(3)
C12 C11 C15 C14 20.7(3)
O2 C11 C15 Br1 -34.3(4)
C12 C11 C15 Br1 147.4(2)
C13 C14 C15 C11 -0.5(3)
C8 C14 C15 C11 -124.3(3)
C13 C14 C15 Br1 -126.0(2)
C8 C14 C15 Br1 110.3(3)
Si1 O3 C16 C21 88.4(3)
Si1 O3 C16 C13 -151.3(2)
C12 C13 C16 O3 65.9(3)
C14 C13 C16 O3 -49.2(3)
C12 C13 C16 C21 -172.6(3)
C14 C13 C16 C21 72.4(3)
C22 O5 C21 O4 5.2(5)
C22 O5 C21 C16 -172.3(3)
O3 C16 C21 O4 28.4(4)
C13 C16 C21 O4 -91.2(4)
O3 C16 C21 O5 -154.2(3)
C13 C16 C21 O5 86.2(3)
O3 Si1 C25 C26 -158.8(2)
C24 Si1 C25 C26 -42.5(3)
C23 Si1 C25 C26 80.6(3)
O3 Si1 C25 C28 -39.2(3)
C24 Si1 C25 C28 77.1(3)
C23 Si1 C25 C28 -159.7(3)
O3 Si1 C25 C27 81.4(3)
C24 Si1 C25 C27 -162.2(3)
C23 Si1 C25 C27 -39.1(3)
